data_7006455
loop_
_publ_author_name
'Liu, C. W.'
'Lobana, Tarlok S.'
'Santra, Bidyut K.'
'Hung, Chiu-Mine'
'Liu, Hong-Yuan'
'Liaw, Ben-Jie'
'Wang, Ju-Chun'

_publ_section_title
;
 Coordination chemistry of Group 12 metals with phosphorodiselenoates:
 syntheses, structures and VT 31P NMR study of monomer-dimer exchange
 equilibrium.
;
_journal_issue 4
_journal_name_full 'Dalton transactions (Cambridge, England : 2003)'
_journal_page_first 560
_journal_page_last 570
_journal_paper_doi 10.1039/b510728h
_journal_year 2006
_chemical_formula_sum 'C36 H84 O13 P6 Se12 Zn4'
_chemical_formula_weight 2119.85
_chemical_name_systematic
;
?
;
_space_group_IT_number 148
_symmetry_cell_setting trigonal
_symmetry_space_group_name_Hall '-R 3'
_symmetry_space_group_name_H-M 'R -3 :H'
_atom_sites_solution_hydrogens geom
_atom_sites_solution_primary direct
_atom_sites_solution_secondary difmap
_audit_creation_method SHELXL-97
_cell_angle_alpha 90.00
_cell_angle_beta 90.00
_cell_angle_gamma 120.00
_cell_formula_units_Z 3
_cell_length_a 22.7200(3)
_cell_length_b 22.7200(3)
_cell_length_c 11.9987(4)
_cell_measurement_reflns_used 3212
_cell_measurement_temperature 566(2)
_cell_measurement_theta_max 20.49
_cell_measurement_theta_min 2.68
_cell_volume 5363.9(2)
_computing_cell_refinement 'Bruker SMART'
_computing_data_collection 'Bruker SMART'
_computing_data_reduction 'Bruker SAINT'
_computing_molecular_graphics 'Bruker SHELXTL'
_computing_publication_material 'Bruker SHELXTL'
_computing_structure_refinement 'SHELXL-97 (Sheldrick, 1997)'
_computing_structure_solution 'SHELXS-97 (Sheldrick, 1990)'
_diffrn_ambient_temperature 566(2)
_diffrn_measured_fraction_theta_full 1.000
_diffrn_measured_fraction_theta_max 1.000
_diffrn_measurement_device_type 'CCD area detector'
_diffrn_measurement_method 'phi and omega scans'
_diffrn_radiation_monochromator graphite
_diffrn_radiation_source 'fine-focus sealed tube'
_diffrn_radiation_type MoK\a
_diffrn_radiation_wavelength 0.71073
_diffrn_reflns_av_R_equivalents 0.0345
_diffrn_reflns_av_sigmaI/netI 0.0286
_diffrn_reflns_limit_h_max 26
_diffrn_reflns_limit_h_min -26
_diffrn_reflns_limit_k_max 26
_diffrn_reflns_limit_k_min -26
_diffrn_reflns_limit_l_max 13
_diffrn_reflns_limit_l_min -14
_diffrn_reflns_number 10353
_diffrn_reflns_theta_full 24.96
_diffrn_reflns_theta_max 24.96
_diffrn_reflns_theta_min 1.79
_exptl_absorpt_coefficient_mu 7.612
_exptl_absorpt_correction_T_max 1.0000
_exptl_absorpt_correction_T_min 0.5156
_exptl_absorpt_correction_type SADBS
_exptl_crystal_colour colorless
_exptl_crystal_density_diffrn 1.969
_exptl_crystal_density_meas 0
_exptl_crystal_density_method 'not measured'
_exptl_crystal_description block
_exptl_crystal_F_000 3066
_exptl_crystal_size_max 0.4
_exptl_crystal_size_mid 0.2
_exptl_crystal_size_min 0.1
_refine_diff_density_max 0.826
_refine_diff_density_min -0.536
_refine_diff_density_rms 0.112
_refine_ls_extinction_coef 0.00044(5)
_refine_ls_extinction_expression Fc^*^=kFc[1+0.001xFc^2^\l^3^/sin(2\q)]^-1/4^
_refine_ls_extinction_method SHELXL
_refine_ls_goodness_of_fit_ref 1.040
_refine_ls_hydrogen_treatment mixed
_refine_ls_matrix_type full
_refine_ls_number_parameters 107
_refine_ls_number_reflns 2106
_refine_ls_number_restraints 21
_refine_ls_restrained_S_all 1.036
_refine_ls_R_factor_all 0.0918
_refine_ls_R_factor_gt 0.0666
_refine_ls_shift/su_max 0.033
_refine_ls_shift/su_mean 0.005
_refine_ls_structure_factor_coef Fsqd
_refine_ls_weighting_details 'calc w=1/[\s^2^(Fo^2^)+(0.0100P)^2^+93.3060P] where P=(Fo^2^+2Fc^2^)/3'
_refine_ls_weighting_scheme calc
_refine_ls_wR_factor_gt 0.1276
_refine_ls_wR_factor_ref 0.1333
_reflns_number_gt 1423
_reflns_number_total 2106
_reflns_threshold_expression >2sigma(I)
_cod_data_source_file b510728h.txt
_cod_data_source_block compound_2
_cod_original_sg_symbol_H-M R-3
_cod_database_code 7006455

loop_
_symmetry_equiv_pos_as_xyz
'x, y, z'
'-y, x-y, z'
'-x+y, -x, z'
'x+2/3, y+1/3, z+1/3'
'-y+2/3, x-y+1/3, z+1/3'
'-x+y+2/3, -x+1/3, z+1/3'
'x+1/3, y+2/3, z+2/3'
'-y+1/3, x-y+2/3, z+2/3'
'-x+y+1/3, -x+2/3, z+2/3'
'-x, -y, -z'
'y, -x+y, -z'
'x-y, x, -z'
'-x+2/3, -y+1/3, -z+1/3'
'y+2/3, -x+y+1/3, -z+1/3'
'x-y+2/3, x+1/3, -z+1/3'
'-x+1/3, -y+2/3, -z+2/3'
'y+1/3, -x+y+2/3, -z+2/3'
'x-y+1/3, x+2/3, -z+2/3'

loop_
_atom_site_label
_atom_site_type_symbol
_atom_site_fract_x
_atom_site_fract_y
_atom_site_fract_z
_atom_site_U_iso_or_equiv
_atom_site_adp_type
_atom_site_occupancy
_atom_site_symmetry_multiplicity
_atom_site_calc_flag
_atom_site_refinement_flags
_atom_site_disorder_assembly
_atom_site_disorder_group
Zn1 Zn -0.01142(10) 0.91256(9) 0.05310(17) 0.0768(6) Uani 0.50 1 d P . .
Zn2 Zn 0.0000 1.0000 0.1673(3) 0.0762(9) Uani 0.50 3 d SP . .
Se1 Se 0.09737(6) 0.91319(6) 0.06718(11) 0.1153(5) Uani 1 1 d . . .
Se2 Se -0.06425(6) 0.88472(6) 0.24263(11) 0.1199(5) Uani 1 1 d . . .
P1 P 0.14322(16) 0.97793(19) 0.2056(3) 0.1184(11) Uani 1 1 d D . .
O1 O 0.0000 1.0000 0.0000 0.052(3) Uani 1 6 d S . .
O2 O 0.1538(7) 0.9450(7) 0.3108(11) 0.104(4) Uiso 0.50 1 d PD A 1
O3 O 0.2356(10) 1.0387(12) 0.173(2) 0.169(8) Uiso 0.50 1 d PD A 1
C1 C 0.1048(13) 0.9233(15) 0.3987(19) 0.179(15) Uiso 0.50 1 d PD A 1
C2 C 0.1038(17) 0.8553(9) 0.406(2) 0.26(2) Uiso 0.50 1 d PD A 1
C3 C 0.1493(17) 0.8784(16) 0.510(2) 0.159(11) Uiso 0.50 1 d PD A 1
C4 C 0.2884(15) 1.031(3) 0.224(4) 0.53(6) Uiso 0.50 1 d PD A 1
C5 C 0.3418(10) 1.0916(13) 0.155(3) 0.178(13) Uiso 0.50 1 d PD A 1
C6 C 0.3823(15) 1.0550(17) 0.133(3) 0.176(14) Uiso 0.50 1 d PD A 1
O2' O 0.1030(12) 0.9051(11) 0.3179(18) 0.175(8) Uiso 0.50 1 d PD A 2
O3' O 0.2207(8) 1.0013(12) 0.2032(16) 0.181(9) Uiso 0.50 1 d PD A 2
C1' C 0.081(2) 0.907(2) 0.429(2) 0.33(3) Uiso 0.50 1 d PD A 2
C2' C 0.1417(19) 0.9020(16) 0.476(3) 0.27(2) Uiso 0.50 1 d PD A 2
C3' C 0.0982(16) 0.8244(15) 0.487(3) 0.160(10) Uiso 0.50 1 d PD A 2
C4' C 0.2705(5) 1.0268(19) 0.1163(16) 0.209(15) Uiso 0.50 1 d PD A 2
C5' C 0.3276(8) 1.052(2) 0.203(2) 0.228(18) Uiso 0.50 1 d PD A 2
C6' C 0.3823(7) 1.091(2) 0.114(3) 0.219(17) Uiso 0.50 1 d PD A 2

loop_
_atom_site_aniso_label
_atom_site_aniso_U_11
_atom_site_aniso_U_22
_atom_site_aniso_U_33
_atom_site_aniso_U_23
_atom_site_aniso_U_13
_atom_site_aniso_U_12
Zn1 0.0773(12) 0.0670(11) 0.0885(14) 0.0047(10) 0.0011(10) 0.0379(10)
Zn2 0.0744(13) 0.0744(13) 0.080(2) 0.000 0.000 0.0372(6)
Se1 0.1166(9) 0.1183(9) 0.1416(11) -0.0060(7) -0.0190(7) 0.0816(8)
Se2 0.1158(9) 0.1220(10) 0.1208(10) 0.0427(7) 0.0207(7) 0.0585(8)
P1 0.105(2) 0.155(3) 0.113(2) 0.019(2) -0.0140(18) 0.079(2)
O1 0.048(4) 0.048(4) 0.061(7) 0.000 0.000 0.0239(18)

loop_
_atom_type_symbol
_atom_type_description
_atom_type_scat_dispersion_real
_atom_type_scat_dispersion_imag
_atom_type_scat_source
C C 0.0033 0.0016 'International Tables Vol C Tables 4.2.6.8 and 6.1.1.4'
H H 0.0000 0.0000 'International Tables Vol C Tables 4.2.6.8 and 6.1.1.4'
O O 0.0106 0.0060 'International Tables Vol C Tables 4.2.6.8 and 6.1.1.4'
P P 0.1023 0.0942 'International Tables Vol C Tables 4.2.6.8 and 6.1.1.4'
Zn Zn 0.2839 1.4301 'International Tables Vol C Tables 4.2.6.8 and 6.1.1.4'
Se Se -0.0929 2.2259 'International Tables Vol C Tables 4.2.6.8 and 6.1.1.4'

loop_
_geom_angle_atom_site_label_1
_geom_angle_atom_site_label_2
_geom_angle_atom_site_label_3
_geom_angle
_geom_angle_site_symmetry_1
_geom_angle_site_symmetry_3
_geom_angle_publ_flag
O1 Zn1 Zn1 55.06(3) . 12_665 ?
O1 Zn1 Zn1 55.06(3) . 11_455 ?
Zn1 Zn1 Zn1 91.41(13) 12_665 11_455 ?
O1 Zn1 Zn2 55.02(8) . . ?
Zn1 Zn1 Zn2 89.96(7) 12_665 . ?
Zn1 Zn1 Zn2 89.96(7) 11_455 . ?
O1 Zn1 Se1 113.01(9) . 11_455 ?
Zn1 Zn1 Se1 107.71(13) 12_665 11_455 ?
Zn1 Zn1 Se1 62.81(9) 11_455 11_455 ?
Zn2 Zn1 Se1 147.11(9) . 11_455 ?
O1 Zn1 Se1 112.84(9) . . ?
Zn1 Zn1 Se1 62.62(8) 12_665 . ?
Zn1 Zn1 Se1 148.93(14) 11_455 . ?
Zn2 Zn1 Se1 105.76(9) . . ?
Se1 Zn1 Se1 106.99(8) 11_455 . ?
O1 Zn1 Se2 110.65(9) . . ?
Zn1 Zn1 Se2 146.32(12) 12_665 . ?
Zn1 Zn1 Se2 104.11(10) 11_455 . ?
Zn2 Zn1 Se2 60.88(8) . . ?
Se1 Zn1 Se2 105.97(8) 11_455 . ?
Se1 Zn1 Se2 106.95(9) . . ?
O1 Zn2 Zn1 53.78(8) . 3_465 ?
O1 Zn2 Zn1 53.78(8) . . ?
Zn1 Zn2 Zn1 88.65(12) 3_465 . ?
O1 Zn2 Zn1 53.78(8) . 2_675 ?
Zn1 Zn2 Zn1 88.65(12) 3_465 2_675 ?
Zn1 Zn2 Zn1 88.65(12) . 2_675 ?
O1 Zn2 Se2 111.70(8) . 2_675 ?
Zn1 Zn2 Se2 147.81(9) 3_465 2_675 ?
Zn1 Zn2 Se2 105.02(6) . 2_675 ?
Zn1 Zn2 Se2 63.24(6) 2_675 2_675 ?
O1 Zn2 Se2 111.70(8) . 3_465 ?
Zn1 Zn2 Se2 63.24(6) 3_465 3_465 ?
Zn1 Zn2 Se2 147.81(9) . 3_465 ?
Zn1 Zn2 Se2 105.02(6) 2_675 3_465 ?
Se2 Zn2 Se2 107.16(9) 2_675 3_465 ?
O1 Zn2 Se2 111.70(8) . . ?
Zn1 Zn2 Se2 105.02(6) 3_465 . ?
Zn1 Zn2 Se2 63.24(6) . . ?
Zn1 Zn2 Se2 147.81(9) 2_675 . ?
Se2 Zn2 Se2 107.16(9) 2_675 . ?
Se2 Zn2 Se2 107.16(9) 3_465 . ?
P1 Se1 Zn1 100.14(10) . 12_665 ?
P1 Se1 Zn1 101.60(10) . . ?
Zn1 Se1 Zn1 54.57(8) 12_665 . ?
P1 Se2 Zn2 102.84(10) 3_465 . ?
P1 Se2 Zn1 101.42(11) 3_465 . ?
Zn2 Se2 Zn1 55.88(8) . . ?
O2 P1 O3' 76.1(9) . . ?
O2 P1 O3 98.1(9) . . ?
O3' P1 O3 25.6(10) . . ?
O2 P1 O2' 32.2(7) . . ?
O3' P1 O2' 105.6(10) . . ?
O3 P1 O2' 129.5(10) . . ?
O2 P1 Se2 113.1(5) . 2_675 ?
O3' P1 Se2 118.0(10) . 2_675 ?
O3 P1 Se2 97.5(7) . 2_675 ?
O2' P1 Se2 108.8(7) . 2_675 ?
O2 P1 Se1 116.5(6) . . ?
O3' P1 Se1 107.5(9) . . ?
O3 P1 Se1 109.0(7) . . ?
O2' P1 Se1 95.3(6) . . ?
Se2 P1 Se1 118.51(13) 2_675 . ?
Zn1 O1 Zn1 110.13(6) 2_675 3_465 ?
Zn1 O1 Zn1 69.87(6) 2_675 10_575 ?
Zn1 O1 Zn1 69.87(6) 3_465 10_575 ?
Zn1 O1 Zn1 180.0 2_675 11_455 ?
Zn1 O1 Zn1 69.87(6) 3_465 11_455 ?
Zn1 O1 Zn1 110.13(6) 10_575 11_455 ?
Zn1 O1 Zn1 69.87(6) 2_675 12_665 ?
Zn1 O1 Zn1 180.0 3_465 12_665 ?
Zn1 O1 Zn1 110.13(6) 10_575 12_665 ?
Zn1 O1 Zn1 110.13(6) 11_455 12_665 ?
Zn1 O1 Zn1 110.13(6) 2_675 . ?
Zn1 O1 Zn1 110.13(6) 3_465 . ?
Zn1 O1 Zn1 180.00(11) 10_575 . ?
Zn1 O1 Zn1 69.87(6) 11_455 . ?
Zn1 O1 Zn1 69.87(6) 12_665 . ?
Zn1 O1 Zn2 108.81(6) 2_675 10_575 ?
Zn1 O1 Zn2 108.81(6) 3_465 10_575 ?
Zn1 O1 Zn2 71.19(6) 10_575 10_575 ?
Zn1 O1 Zn2 71.19(6) 11_455 10_575 ?
Zn1 O1 Zn2 71.19(6) 12_665 10_575 ?
Zn1 O1 Zn2 108.81(6) . 10_575 ?
Zn1 O1 Zn2 71.19(6) 2_675 . ?
Zn1 O1 Zn2 71.19(6) 3_465 . ?
Zn1 O1 Zn2 108.81(6) 10_575 . ?
Zn1 O1 Zn2 108.81(6) 11_455 . ?
Zn1 O1 Zn2 108.81(6) 12_665 . ?
Zn1 O1 Zn2 71.19(6) . . ?
Zn2 O1 Zn2 180.000(1) 10_575 . ?
C1 O2 P1 119.0(14) . . ?
C4 O3 P1 121.1(17) . . ?
O2 C1 C2 90.4(4) . . ?
C1 C2 C3 92.1(4) . . ?
O3 C4 C5 90.1(4) . . ?
C6 C5 C4 91.6(4) . . ?
C1' O2' P1 130(2) . . ?
C4' O3' P1 132.7(13) . . ?
O2' C1' C2' 90.1(4) . . ?
C3' C2' C1' 91.8(4) . . ?
O3' C4' C5' 90.2(4) . . ?
C4' C5' C6' 91.8(4) . . ?

loop_
_geom_bond_atom_site_label_1
_geom_bond_atom_site_label_2
_geom_bond_distance
_geom_bond_site_symmetry_2
_geom_bond_publ_flag
Zn1 O1 1.9760(18) . ?
Zn1 Zn1 2.263(3) 12_665 ?
Zn1 Zn1 2.263(3) 11_455 ?
Zn1 Zn2 2.318(3) . ?
Zn1 Se1 2.466(2) 11_455 ?
Zn1 Se1 2.471(2) . ?
Zn1 Se2 2.501(2) . ?
Zn2 O1 2.007(3) . ?
Zn2 Zn1 2.318(3) 3_465 ?
Zn2 Zn1 2.318(3) 2_675 ?
Zn2 Se2 2.4466(17) 2_675 ?
Zn2 Se2 2.4466(17) 3_465 ?
Zn2 Se2 2.4466(17) . ?
Se1 P1 2.116(4) . ?
Se1 Zn1 2.466(2) 12_665 ?
Se2 P1 2.101(4) 3_465 ?
P1 O2 1.546(13) . ?
P1 O3' 1.565(15) . ?
P1 O3 1.89(2) . ?
P1 O2' 1.97(2) . ?
P1 Se2 2.101(4) 2_675 ?
O1 Zn1 1.9760(18) 2_675 ?
O1 Zn1 1.9760(18) 3_465 ?
O1 Zn1 1.9760(18) 10_575 ?
O1 Zn1 1.9760(18) 11_455 ?
O1 Zn1 1.9760(18) 12_665 ?
O1 Zn2 2.007(3) 10_575 ?
O2 C1 1.430(5) . ?
O3 C4 1.427(5) . ?
C1 C2 1.536(5) . ?
C2 C3 1.537(5) . ?
C4 C5 1.540(5) . ?
C5 C6 1.540(5) . ?
O2' C1' 1.428(5) . ?
O3' C4' 1.430(5) . ?
C1' C2' 1.540(5) . ?
C2' C3' 1.536(5) . ?
C4' C5' 1.538(5) . ?
C5' C6' 1.539(5) . ?
